data_7133055
loop_
_publ_author_name
'Liu, Chuan-Zhi'
'Zhang, Chi'
'Li, Zhong-Yi'
'Chen, Jiale'
'Wang, Tonglu'
'Zhang, Xiang-Kun'
'Yan, Meng'
'Zhai, Bin'

_publ_section_title
;
 Multiple non-covalent-interaction-directed supramolecular double helices:
 the orthogonality of hydrogen, halogen and chalcogen bonding.
;
_journal_issue 47
_journal_name_full 'Chemical communications (Cambridge, England)'
_journal_page_first 6063
_journal_page_last 6066
_journal_paper_doi 10.1039/d4cc01472c
_journal_volume 60
_journal_year 2024
_chemical_formula_moiety 'C6 F4 I2, C50 H66 N6 O9 Se, 2.062[CH2Cl2]'
_chemical_formula_sum 'C58.06 H70.12 Cl4.12 F4 I2 N6 O9 Se'
_chemical_formula_weight 1550.85
_space_group_crystal_system monoclinic
_space_group_IT_number 15
_space_group_name_Hall '-I 2ya'
_space_group_name_H-M_alt 'I 1 2/a 1'
_atom_sites_solution_hydrogens mixed
_atom_sites_solution_primary dual
_audit_block_doi 10.5517/ccdc.csd.cc2jpqyx
_audit_creation_date 2024-03-05
_audit_creation_method
;
Olex2 1.5
(compiled 2024.02.16 svn.r378c4104 for OlexSys, GUI svn.r6928)
;
_audit_update_record
;
2024-03-31 deposited with the CCDC.	2024-05-13 downloaded from the CCDC.
;
_cell_angle_alpha 90
_cell_angle_beta 98.5960(10)
_cell_angle_gamma 90
_cell_formula_units_Z 8
_cell_length_a 21.6338(3)
_cell_length_b 28.0204(3)
_cell_length_c 21.9354(3)
_cell_measurement_reflns_used 26504
_cell_measurement_temperature 173.00(10)
_cell_measurement_theta_max 73.0760
_cell_measurement_theta_min 3.1530
_cell_volume 13147.6(3)
_computing_cell_refinement 'CrysAlisPro 1.171.42.100a (Rigaku OD, 2023)'
_computing_data_collection 'CrysAlisPro 1.171.42.100a (Rigaku OD, 2023)'
_computing_data_reduction 'CrysAlisPro 1.171.42.100a (Rigaku OD, 2023)'
_computing_molecular_graphics 'Olex2 1.5 (Dolomanov et al., 2009)'
_computing_publication_material 'Olex2 1.5 (Dolomanov et al., 2009)'
_computing_structure_refinement 'SHELXL 2018/3 (Sheldrick, 2015)'
_computing_structure_solution 'SHELXT 2018/2 (Sheldrick, 2018)'
_diffrn_ambient_environment N~2~
_diffrn_ambient_temperature 173.00(10)
_diffrn_detector 'Hybrid Pixel Array Detector'
_diffrn_detector_area_resol_mean 5.8140
_diffrn_measured_fraction_theta_full 0.998
_diffrn_measured_fraction_theta_max 0.998
_diffrn_measurement_details
;
List of Runs (angles in degrees, time in seconds):

  # Type    Start    End  Width  t~exp~   \w     \q     \k     \f   Frames
#--------------------------------------------------------------------------
  1  \w    -88.00 -40.00   1.00    4.00    --    0.00 -57.00-120.00   48
  2  \w    -26.00  18.00   1.00    4.00    --    0.00  37.00 120.00   44
  3  \w    -87.00 -34.00   1.00    4.00    --    0.00 -37.00   0.00   53
  4  \w    -12.00  27.00   1.00    4.00    --    0.00 -57.00-120.00   39
  5  \w    -34.00  26.00   1.00    4.00    --    0.00 -37.00 120.00   60
  6  \w     33.00  85.00   1.00    4.00    --    0.00  37.00 120.00   52
  7  \w      4.00  31.00   1.00    4.00    --    0.00  57.00-150.00   27
  8  \w      2.00  27.00   1.00    4.00    --    0.00 -37.00   0.00   25
  9  \w    -85.00 -60.00   1.00    4.00    --    0.00 -37.00 120.00   25
 10  \w      3.00  48.00   1.00    4.00    --   92.10 -82.00 -60.00   45
 11  \w      5.00  50.00   1.00    4.00    --   92.10 -61.00  30.00   45
 12  \w     95.00 121.00   1.00    4.00    --   92.10 -82.00  90.00   26
 13  \w     64.00 110.00   1.00    4.00    --   92.10 -30.00  60.00   46
 14  \w      3.00 128.00   1.00    4.00    --   92.10 -82.00-120.00  125
 15  \w    144.00 170.00   1.00    4.00    --   92.10   0.00-120.00   26
 16  \w      5.00  40.00   1.00    4.00    --   92.10 -82.00  90.00   35
 17  \w     74.00 110.00   1.00    4.00    --   92.10  45.00 -30.00   36
 18  \w     79.00 112.00   1.00    4.00    --   92.10 -45.00 -30.00   33
 19  \w      8.00  36.00   1.00    4.00    --   92.10 -30.00  60.00   28
 20  \w    124.00 182.00   1.00    4.00    --   92.10  45.00 -30.00   58
 21  \w      5.00  46.00   1.00    4.00    --   92.10 -61.00 120.00   41
 22  \w     50.00 106.00   1.00    4.00    --   92.10 -61.00 120.00   56
 23  \w     10.00  35.00   1.00    4.00    --   92.10 -82.00 150.00   25
 24  \w     62.00 107.00   1.00    4.00    --   92.10 -82.00 150.00   45
 25  \w      4.00 119.00   1.00    4.00    --   92.10 -61.00-120.00  115
 26  \w     64.00 109.00   1.00    4.00    --   92.10 -61.00  30.00   45
 27  \w      7.00  47.00   1.00    4.00    --   92.10 -45.00 -30.00   40
 28  \w     82.00 107.00   1.00    4.00    --   92.10 -82.00-180.00   25
 29  \w     93.00 118.00   1.00    4.00    --   92.10 -82.00 -60.00   25
 30  \w     19.00 121.00   1.00    4.00    --   92.10 -82.00  30.00  102
 31  \w     42.00 135.00   1.00    4.00    --   92.10   0.00-120.00   93
 32  \w      3.00  28.00   1.00    4.00    --   92.10   0.00-120.00   25
;
_diffrn_measurement_device 'four-circle diffractometer'
_diffrn_measurement_device_type 'XtaLAB AFC12 (RINC): Kappa dual home/near'
_diffrn_measurement_method '\w scans'
_diffrn_orient_matrix_type 'CrysAlisPro convention (1999,Acta A55,543-557)'
_diffrn_orient_matrix_UB_11 0.0016883000
_diffrn_orient_matrix_UB_12 0.0133959000
_diffrn_orient_matrix_UB_13 -0.0678423000
_diffrn_orient_matrix_UB_21 -0.0682848000
_diffrn_orient_matrix_UB_22 0.0171628000
_diffrn_orient_matrix_UB_23 -0.0061408000
_diffrn_orient_matrix_UB_31 0.0227862000
_diffrn_orient_matrix_UB_32 0.0504904000
_diffrn_orient_matrix_UB_33 0.0201448000
_diffrn_radiation_monochromator mirror
_diffrn_radiation_probe x-ray
_diffrn_radiation_type 'Cu K\a'
_diffrn_radiation_wavelength 1.54184
_diffrn_reflns_av_R_equivalents 0.1050
_diffrn_reflns_av_unetI/netI 0.0561
_diffrn_reflns_Laue_measured_fraction_full 0.998
_diffrn_reflns_Laue_measured_fraction_max 0.998
_diffrn_reflns_limit_h_max 25
_diffrn_reflns_limit_h_min -25
_diffrn_reflns_limit_k_max 33
_diffrn_reflns_limit_k_min -20
_diffrn_reflns_limit_l_max 26
_diffrn_reflns_limit_l_min -26
_diffrn_reflns_number 74310
_diffrn_reflns_point_group_measured_fraction_full 0.998
_diffrn_reflns_point_group_measured_fraction_max 0.998
_diffrn_reflns_theta_full 67.077
_diffrn_reflns_theta_max 67.077
_diffrn_reflns_theta_min 4.133
_diffrn_source 'micro-focus sealed X-ray tube'
_diffrn_source_type 'Rigaku (Cu) X-ray Source'
_exptl_absorpt_coefficient_mu 10.261
_exptl_absorpt_correction_T_max 1.00000
_exptl_absorpt_correction_T_min 0.26726
_exptl_absorpt_correction_type multi-scan
_exptl_absorpt_process_details
;
CrysAlisPro 1.171.42.100a (Rigaku Oxford Diffraction, 2023)
Empirical absorption correction using spherical harmonics,
implemented in SCALE3 ABSPACK scaling algorithm.
;
_exptl_crystal_colour 'clear light colourless'
_exptl_crystal_colour_lustre clear
_exptl_crystal_colour_modifier light
_exptl_crystal_colour_primary colourless
_exptl_crystal_density_diffrn 1.567
_exptl_crystal_description block
_exptl_crystal_F_000 6228
_exptl_crystal_size_max 0.32
_exptl_crystal_size_mid 0.26
_exptl_crystal_size_min 0.22
_refine_diff_density_max 2.054
_refine_diff_density_min -0.983
_refine_diff_density_rms 0.109
_refine_ls_extinction_method none
_refine_ls_goodness_of_fit_ref 1.036
_refine_ls_hydrogen_treatment mixed
_refine_ls_matrix_type full
_refine_ls_number_parameters 751
_refine_ls_number_reflns 11715
_refine_ls_number_restraints 96
_refine_ls_restrained_S_all 1.036
_refine_ls_R_factor_all 0.0622
_refine_ls_R_factor_gt 0.0560
_refine_ls_shift/su_max 0.004
_refine_ls_shift/su_mean 0.000
_refine_ls_structure_factor_coef Fsqd
_refine_ls_weighting_details 'w=1/[\s^2^(Fo^2^)+(0.0897P)^2^+40.7573P] where P=(Fo^2^+2Fc^2^)/3'
_refine_ls_weighting_scheme calc
_refine_ls_wR_factor_gt 0.1535
_refine_ls_wR_factor_ref 0.1582
_reflns_Friedel_coverage 0.000
_reflns_number_gt 10139
_reflns_number_total 11715
_reflns_threshold_expression 'I > 2\s(I)'
_cod_data_source_file d4cc01472c2.cif
_cod_data_source_block exp_3820_auto
_cod_depositor_comments 'Adding full bibliography for 7133055--7133056.cif.'
_cod_database_code 7133055
_shelx_shelxl_version_number 2018/3
_shelx_space_group_comment
;
The symmetry employed for this shelxl refinement is uniquely defined
by the following loop, which should always be used as a source of
symmetry information in preference to the above space-group names.
They are only intended as comments.
;
_olex2_refinement_description
;
1. Fixed Uiso
 At 1.2 times of:
  All C(H) groups, All C(H,H) groups, All C(H,H,H,H) groups, All N(H) groups
 At 1.5 times of:
  All C(H,H,H) groups
2. Restrained distances
 C43-C44 \\sim C43-C44A
 with sigma of 0.02
 C44-C45 \\sim C44A-C45A
 with sigma of 0.02
 C44-C46 \\sim C44A-C46A
 with sigma of 0.02
 C43-C45 \\sim C43-C45A
 with sigma of 0.04
 C43-C46 \\sim C43-C46A
 with sigma of 0.04
 C45-C46 \\sim C45A-C46A
 with sigma of 0.04
3. Rigid bond restraints
 C43, C44, C45, C46, C44A, C45A, C46A
 with sigma for 1-2 distances of 0.01 and sigma for 1-3 distances of 0.02
4. Uiso/Uaniso restraints and constraints
C43 \\sim C44 \\sim C45 \\sim C46 \\sim C44A \\sim C45A \\sim C46A: within 2A
with sigma of 0.01 and sigma for terminal atoms of 0.02 within 2A
5. Others
 Sof(H43C)=Sof(H43D)=Sof(C44A)=Sof(H44A)=Sof(C45A)=Sof(H45D)=Sof(H45E)=
 Sof(H45F)=Sof(C46A)=Sof(H46D)=Sof(H46E)=Sof(H46F)=1-FVAR(1)
 Sof(H43A)=Sof(H43B)=Sof(C44)=Sof(H44)=Sof(C45)=Sof(H45A)=Sof(H45B)=Sof(H45C)=
 Sof(C46)=Sof(H46A)=Sof(H46B)=Sof(H46C)=FVAR(1)
6.a Ternary CH refined with riding coordinates:
 C48(H48), C40(H40), C36(H36), C32(H32), C44(H44), C28(H28), C44A(H44A)
6.b Secondary CH2 refined with riding coordinates:
 C35(H35A,H35B), C47(H47A,H47B), C31(H31A,H31B), C39(H39A,H39B), C43(H43A,
 H43B), C27(H27A,H27B)
6.c Aromatic/amide H refined with riding coordinates:
 N3(H3), N4(H4), N2(H2), C19(H19), C22(H22), C9(H9), C25(H25), C5(H5),
 C12(H12), C16(H16), C2(H2A), C1(H1)
6.d Idealised Me refined as rotating group:
 C50(H50A,H50B,H50C), C42(H42A,H42B,H42C), C41(H41A,H41B,H41C), C49(H49A,H49B,
 H49C), C38(H38A,H38B,H38C), C34(H34A,H34B,H34C), C37(H37A,H37B,H37C), C33(H33A,
 H33B,H33C), C29(H29A,H29B,H29C), C45(H45A,H45B,H45C), C30(H30A,H30B,H30C),
 C46(H46A,H46B,H46C), C45A(H45D,H45E,H45F), C46A(H46D,H46E,H46F)
;
_smtbx_masks_void_probe_radius 1.2
_smtbx_masks_void_truncation_radius 1.2
_olex2_submission_special_instructions 'No special instructions were received'
_oxdiff_exptl_absorpt_empirical_details
;
Empirical correction (ABSPACK) includes:
- Absorption correction using spherical harmonics
- Frame scaling
;
_oxdiff_exptl_absorpt_empirical_full_max 2.397
_oxdiff_exptl_absorpt_empirical_full_min 0.517

loop_
_space_group_symop_operation_xyz
'x, y, z'
'-x+1/2, y, -z'
'x+1/2, y+1/2, z+1/2'
'-x+1, y+1/2, -z+1/2'
'-x, -y, -z'
'x-1/2, -y, z'
'-x+1/2, -y+1/2, -z+1/2'
'x, -y+1/2, z+1/2'

loop_
_atom_site_label
_atom_site_type_symbol
_atom_site_fract_x
_atom_site_fract_y
_atom_site_fract_z
_atom_site_U_iso_or_equiv
_atom_site_adp_type
_atom_site_occupancy
_atom_site_site_symmetry_order
_atom_site_calc_flag
_atom_site_refinement_flags_posn
_atom_site_refinement_flags_adp
_atom_site_refinement_flags_occupancy
_atom_site_disorder_assembly
_atom_site_disorder_group
I1 I 1.07115(2) 0.63096(2) 0.92537(2) 0.04336(12) Uani 1 1 d . . . . .
I2 I 0.74733(2) 0.60007(2) 0.88921(3) 0.08371(18) Uani 1 1 d . . . . .
Se1 Se 0.67024(2) 0.48068(2) 1.03083(2) 0.03485(14) Uani 1 1 d . . . . .
O4 O 0.71834(14) 0.51413(10) 0.40093(14) 0.0336(7) Uani 1 1 d . . . . .
O5 O 0.59835(15) 0.42587(11) 0.53403(13) 0.0346(7) Uani 1 1 d . . . . .
O9 O 0.47564(14) 0.52024(12) 0.80030(12) 0.0366(7) Uani 1 1 d . . . . .
O8 O 0.50630(17) 0.60905(12) 0.65653(14) 0.0437(8) Uani 1 1 d . . . . .
O7 O 0.63579(15) 0.48531(13) 0.72825(13) 0.0408(8) Uani 1 1 d . . . . .
O6 O 0.57184(16) 0.56105(11) 0.46346(13) 0.0373(7) Uani 1 1 d . . . . .
O3 O 0.79886(17) 0.35708(12) 0.36599(17) 0.0452(8) Uani 1 1 d . . . . .
F3 F 0.9756(2) 0.60965(14) 1.02266(15) 0.0726(10) Uani 1 1 d . . . . .
N3 N 0.63685(18) 0.47781(13) 0.46926(16) 0.0320(8) Uani 1 1 d . . . . .
H3 H 0.634211 0.507365 0.455552 0.038 Uiso 1 1 calc R U . . .
O1 O 0.65228(19) 0.30059(13) 0.4428(2) 0.0631(11) Uani 1 1 d . . . . .
O2 O 0.85013(17) 0.23611(12) 0.40494(18) 0.0504(9) Uani 1 1 d . . . . .
N4 N 0.54496(17) 0.52575(13) 0.70801(14) 0.0305(8) Uani 1 1 d . . . . .
H4 H 0.512204 0.536352 0.723327 0.037 Uiso 1 1 calc R U . . .
F1 F 0.96565(19) 0.62449(18) 0.80776(16) 0.0847(13) Uani 1 1 d . . . . .
N2 N 0.74671(19) 0.28373(14) 0.41604(18) 0.0392(9) Uani 1 1 d . . . . .
H2 H 0.781310 0.296485 0.406821 0.047 Uiso 1 1 calc R U . . .
N5 N 0.69260(16) 0.47930(13) 0.95527(14) 0.0290(7) Uani 1 1 d . . . . .
C14 C 0.57681(19) 0.50751(15) 0.54683(18) 0.0272(8) Uani 1 1 d . . . . .
N6 N 0.58947(17) 0.49419(14) 1.00378(15) 0.0339(8) Uani 1 1 d . . . . .
N1 N 0.6921(2) 0.15953(15) 0.4264(2) 0.0477(10) Uani 1 1 d . . . . .
C10 C 0.7196(2) 0.46544(16) 0.40776(18) 0.0298(9) Uani 1 1 d . . . . .
C24 C 0.52791(19) 0.51041(15) 0.84157(17) 0.0273(8) Uani 1 1 d . . . . .
C19 C 0.56829(19) 0.49873(16) 0.60728(17) 0.0275(8) Uani 1 1 d . . . . .
H19 H 0.577263 0.467790 0.624017 0.033 Uiso 1 1 calc R U . . .
F4 F 0.8530(2) 0.60045(15) 1.00885(18) 0.0819(12) Uani 1 1 d . . . . .
C23 C 0.58416(18) 0.50175(15) 0.81389(17) 0.0261(8) Uani 1 1 d . . . . .
C13 C 0.60396(19) 0.46664(15) 0.51533(17) 0.0276(8) Uani 1 1 d . . . . .
F2 F 0.84222(19) 0.6131(2) 0.79311(19) 0.0950(14) Uani 1 1 d . . . . .
C18 C 0.54719(19) 0.53345(16) 0.64405(17) 0.0285(9) Uani 1 1 d . . . . .
C22 C 0.63829(19) 0.49094(15) 0.85161(17) 0.0262(8) Uani 1 1 d . . . . .
H22 H 0.675126 0.484876 0.834116 0.031 Uiso 1 1 calc R U . . .
C8 C 0.7589(2) 0.38757(16) 0.39008(19) 0.0321(9) Uani 1 1 d . . . . .
C7 C 0.7132(2) 0.36646(15) 0.42075(19) 0.0317(9) Uani 1 1 d . . . . .
C6 C 0.7012(2) 0.31471(17) 0.4267(2) 0.0397(11) Uani 1 1 d . . . . .
C9 C 0.7615(2) 0.43657(16) 0.38306(19) 0.0322(9) Uani 1 1 d . . . . .
H9 H 0.792001 0.450342 0.361399 0.039 Uiso 1 1 calc R U . . .
C25 C 0.52754(19) 0.50744(16) 0.90354(18) 0.0294(9) Uani 1 1 d . . . . .
H25 H 0.489929 0.512084 0.920255 0.035 Uiso 1 1 calc R U . . .
C21 C 0.64061(19) 0.48858(14) 0.91604(18) 0.0258(8) Uani 1 1 d . . . . .
C15 C 0.5605(2) 0.55304(16) 0.52231(18) 0.0308(9) Uani 1 1 d . . . . .
C5 C 0.6927(3) 0.20747(17) 0.4255(2) 0.0420(11) Uani 1 1 d . . . . .
H5 H 0.655404 0.223963 0.430378 0.050 Uiso 1 1 calc R U . . .
C11 C 0.67518(19) 0.44588(15) 0.44126(17) 0.0280(8) Uani 1 1 d . . . . .
C26 C 0.5846(2) 0.49725(16) 0.94273(18) 0.0292(9) Uani 1 1 d . . . . .
C17 C 0.5291(2) 0.57710(16) 0.61825(18) 0.0317(9) Uani 1 1 d . . . . .
C12 C 0.6725(2) 0.39677(16) 0.44610(19) 0.0331(9) Uani 1 1 d . . . . .
H12 H 0.641740 0.383080 0.467484 0.040 Uiso 1 1 calc R U . . .
C4 C 0.7448(2) 0.23394(16) 0.41798(19) 0.0366(10) Uani 1 1 d . . . . .
C20 C 0.58979(19) 0.50337(16) 0.74595(17) 0.0288(9) Uani 1 1 d . . . . .
C62 C 0.7999(2) 0.20897(18) 0.4108(2) 0.0417(11) Uani 1 1 d . . . . .
C35 C 0.7623(2) 0.53423(17) 0.3646(2) 0.0388(10) Uani 1 1 d . . . . .
H35A H 0.756850 0.518992 0.323473 0.047 Uiso 1 1 calc R U . . .
H35B H 0.805508 0.527920 0.385071 0.047 Uiso 1 1 calc R U . . .
C47 C 0.41711(19) 0.52502(19) 0.82435(19) 0.0355(10) Uani 1 1 d . . . . .
H47A H 0.420317 0.550936 0.855332 0.043 Uiso 1 1 calc R U . . .
H47B H 0.407252 0.494934 0.844519 0.043 Uiso 1 1 calc R U . . .
C48 C 0.3659(2) 0.53643(19) 0.7710(2) 0.0397(11) Uani 1 1 d . . . . .
H48 H 0.366067 0.511203 0.738773 0.048 Uiso 1 1 calc R U . . .
C16 C 0.5347(2) 0.58675(16) 0.55685(19) 0.0332(9) Uani 1 1 d . . . . .
H16 H 0.520869 0.616464 0.538925 0.040 Uiso 1 1 calc R U . . .
C31 C 0.8349(3) 0.37549(19) 0.3210(3) 0.0478(13) Uani 1 1 d . . . . .
H31A H 0.871985 0.392729 0.341987 0.057 Uiso 1 1 calc R U . . .
H31B H 0.809218 0.398173 0.293284 0.057 Uiso 1 1 calc R U . . .
C39 C 0.5543(2) 0.60618(17) 0.4355(2) 0.0373(10) Uani 1 1 d . . . . .
H39A H 0.571862 0.632506 0.462859 0.045 Uiso 1 1 calc R U . . .
H39B H 0.508170 0.609373 0.428263 0.045 Uiso 1 1 calc R U . . .
C51 C 0.9751(3) 0.61817(19) 0.9166(2) 0.0466(12) Uani 1 1 d . . . . .
C40 C 0.5799(2) 0.60824(18) 0.3745(2) 0.0401(11) Uani 1 1 d . . . . .
H40 H 0.626368 0.604467 0.383520 0.048 Uiso 1 1 calc R U . . .
C2 C 0.7985(3) 0.15962(18) 0.4117(2) 0.0470(12) Uani 1 1 d . . . . .
H2A H 0.834933 0.141773 0.407293 0.056 Uiso 1 1 calc R U . . .
C1 C 0.7441(3) 0.13674(19) 0.4192(3) 0.0487(13) Uani 1 1 d . . . . .
H1 H 0.743765 0.102835 0.419149 0.058 Uiso 1 1 calc R U . . .
C36 C 0.7521(2) 0.58727(17) 0.3576(2) 0.0429(11) Uani 1 1 d . . . . .
H36 H 0.708086 0.592869 0.337562 0.052 Uiso 1 1 calc R U . . .
C52 C 0.9432(3) 0.61131(19) 0.9651(2) 0.0511(13) Uani 1 1 d . . . . .
C50 C 0.3033(2) 0.5345(2) 0.7951(2) 0.0502(13) Uani 1 1 d . . . . .
H50A H 0.297327 0.502661 0.811673 0.075 Uiso 1 1 calc R U . . .
H50B H 0.269424 0.541347 0.761297 0.075 Uiso 1 1 calc R U . . .
H50C H 0.302945 0.558349 0.827740 0.075 Uiso 1 1 calc R U . . .
C32 C 0.8550(3) 0.3351(2) 0.2844(2) 0.0522(13) Uani 1 1 d . . . . .
H32 H 0.882368 0.313536 0.313047 0.063 Uiso 1 1 calc R U . . .
C42 C 0.5542(3) 0.5686(2) 0.3313(2) 0.0550(14) Uani 1 1 d . . . . .
H42A H 0.559539 0.537943 0.353066 0.082 Uiso 1 1 calc R U . . .
H42B H 0.576752 0.567871 0.295776 0.082 Uiso 1 1 calc R U . . .
H42C H 0.509667 0.574175 0.317160 0.082 Uiso 1 1 calc R U . . .
C43 C 0.4953(3) 0.6571(2) 0.6360(3) 0.0590(15) Uani 1 1 d D U . . .
H43A H 0.453977 0.659816 0.609787 0.071 Uiso 0.53(2) 1 calc R U P A 1
H43B H 0.527906 0.667543 0.611710 0.071 Uiso 0.53(2) 1 calc R U P A 1
H43C H 0.473(7) 0.670(5) 0.588(7) 0.071 Uiso 0.47(2) 1 d . U P A 2
H43D H 0.532(7) 0.669(5) 0.632(7) 0.071 Uiso 0.47(2) 1 d . U P A 2
C56 C 0.9376(3) 0.6184(2) 0.8578(3) 0.0583(15) Uani 1 1 d . . . . .
C55 C 0.8742(3) 0.6128(2) 0.8504(3) 0.0608(15) Uani 1 1 d . . . . .
C53 C 0.8791(3) 0.6062(2) 0.9581(3) 0.0564(15) Uani 1 1 d . . . . .
C41 C 0.5660(4) 0.6566(2) 0.3458(3) 0.0666(18) Uani 1 1 d . . . . .
H41A H 0.520744 0.659998 0.333362 0.100 Uiso 1 1 calc R U . . .
H41B H 0.587150 0.659827 0.309549 0.100 Uiso 1 1 calc R U . . .
H41C H 0.580875 0.681486 0.375853 0.100 Uiso 1 1 calc R U . . .
C49 C 0.3767(3) 0.5841(2) 0.7425(3) 0.0602(16) Uani 1 1 d . . . . .
H49A H 0.373084 0.609529 0.772468 0.090 Uiso 1 1 calc R U . . .
H49B H 0.345391 0.589017 0.705881 0.090 Uiso 1 1 calc R U . . .
H49C H 0.418606 0.584788 0.730669 0.090 Uiso 1 1 calc R U . . .
C54 C 0.8433(3) 0.6069(2) 0.9001(3) 0.0574(15) Uani 1 1 d . . . . .
C38 C 0.7616(3) 0.6121(2) 0.4188(3) 0.0694(18) Uani 1 1 d . . . . .
H38A H 0.804761 0.607421 0.438818 0.104 Uiso 1 1 calc R U . . .
H38B H 0.732807 0.598805 0.444887 0.104 Uiso 1 1 calc R U . . .
H38C H 0.753352 0.646279 0.412652 0.104 Uiso 1 1 calc R U . . .
C27 C 0.9102(3) 0.2119(2) 0.4086(3) 0.0587(15) Uani 1 1 d . . . . .
H27A H 0.911490 0.193189 0.370590 0.070 Uiso 1 1 calc R U . . .
H27B H 0.915615 0.189645 0.444070 0.070 Uiso 1 1 calc R U . . .
C34 C 0.8933(3) 0.3553(3) 0.2384(3) 0.0660(17) Uani 1 1 d . . . . .
H34A H 0.910498 0.329134 0.216590 0.099 Uiso 1 1 calc R U . . .
H34B H 0.927525 0.374542 0.260118 0.099 Uiso 1 1 calc R U . . .
H34C H 0.866650 0.375396 0.208748 0.099 Uiso 1 1 calc R U . . .
C37 C 0.7966(3) 0.6059(2) 0.3140(3) 0.0666(17) Uani 1 1 d . . . . .
H37A H 0.786425 0.639203 0.303219 0.100 Uiso 1 1 calc R U . . .
H37B H 0.791654 0.586464 0.276456 0.100 Uiso 1 1 calc R U . . .
H37C H 0.839891 0.603801 0.334748 0.100 Uiso 1 1 calc R U . . .
C44 C 0.4971(10) 0.6876(6) 0.6937(6) 0.080(3) Uani 0.53(2) 1 d D U P A 1
H44 H 0.466803 0.671597 0.717276 0.096 Uiso 0.53(2) 1 calc R U P A 1
C33 C 0.8011(5) 0.3066(3) 0.2530(3) 0.106(3) Uani 1 1 d . . . . .
H33A H 0.766871 0.328121 0.236703 0.159 Uiso 1 1 calc R U . . .
H33B H 0.786717 0.284585 0.282702 0.159 Uiso 1 1 calc R U . . .
H33C H 0.814239 0.288328 0.219087 0.159 Uiso 1 1 calc R U . . .
C28 C 0.9617(3) 0.2479(2) 0.4163(4) 0.0709(18) Uani 1 1 d . . . . .
H28 H 0.956757 0.268720 0.378856 0.085 Uiso 1 1 calc R U . . .
C29 C 0.9587(5) 0.2789(4) 0.4714(5) 0.119(4) Uani 1 1 d . . . . .
H29A H 0.930596 0.305814 0.459642 0.178 Uiso 1 1 calc R U . . .
H29B H 1.000651 0.290910 0.487089 0.178 Uiso 1 1 calc R U . . .
H29C H 0.943053 0.260170 0.503615 0.178 Uiso 1 1 calc R U . . .
C45 C 0.4640(12) 0.7369(6) 0.6720(11) 0.093(5) Uani 0.53(2) 1 d D U P A 1
H45A H 0.486887 0.752428 0.642176 0.140 Uiso 0.53(2) 1 calc R U P A 1
H45B H 0.463878 0.757801 0.707864 0.140 Uiso 0.53(2) 1 calc R U P A 1
H45C H 0.420854 0.730820 0.652793 0.140 Uiso 0.53(2) 1 calc R U P A 1
C30 C 1.0249(4) 0.2214(3) 0.4204(6) 0.112(3) Uani 1 1 d . . . . .
H30A H 1.059226 0.244227 0.430126 0.167 Uiso 1 1 calc R U . . .
H30B H 1.027755 0.205949 0.380878 0.167 Uiso 1 1 calc R U . . .
H30C H 1.027624 0.197139 0.452942 0.167 Uiso 1 1 calc R U . . .
C46 C 0.5579(11) 0.6853(7) 0.7362(8) 0.102(5) Uani 0.53(2) 1 d D U P A 1
H46A H 0.563579 0.653153 0.753890 0.153 Uiso 0.53(2) 1 calc R U P A 1
H46B H 0.557679 0.708621 0.769423 0.153 Uiso 0.53(2) 1 calc R U P A 1
H46C H 0.592248 0.692474 0.713194 0.153 Uiso 0.53(2) 1 calc R U P A 1
C44A C 0.4728(11) 0.6858(6) 0.6886(7) 0.080(3) Uani 0.47(2) 1 d D U P A 2
H44A H 0.427450 0.680787 0.691050 0.095 Uiso 0.47(2) 1 calc R U P A 2
C45A C 0.4881(14) 0.7403(6) 0.6681(12) 0.095(5) Uani 0.47(2) 1 d D U P A 2
H45D H 0.529500 0.741082 0.655069 0.142 Uiso 0.47(2) 1 calc R U P A 2
H45E H 0.487488 0.761905 0.703068 0.142 Uiso 0.47(2) 1 calc R U P A 2
H45F H 0.456473 0.750350 0.633765 0.142 Uiso 0.47(2) 1 calc R U P A 2
C46A C 0.5146(14) 0.6764(7) 0.7498(7) 0.096(5) Uani 0.47(2) 1 d D U P A 2
H46D H 0.495275 0.652016 0.772866 0.144 Uiso 0.47(2) 1 calc R U P A 2
H46E H 0.519813 0.705931 0.773876 0.144 Uiso 0.47(2) 1 calc R U P A 2
H46F H 0.555520 0.665104 0.741853 0.144 Uiso 0.47(2) 1 calc R U P A 2

loop_
_atom_site_aniso_label
_atom_site_aniso_U_11
_atom_site_aniso_U_22
_atom_site_aniso_U_33
_atom_site_aniso_U_23
_atom_site_aniso_U_13
_atom_site_aniso_U_12
I1 0.0612(2) 0.03342(18) 0.03824(19) -0.00069(12) 0.01650(14) -0.00505(13)
I2 0.0648(3) 0.0864(4) 0.1088(4) 0.0002(3) 0.0417(3) -0.0125(2)
Se1 0.0338(3) 0.0544(3) 0.0164(2) 0.00216(18) 0.00382(17) 0.0088(2)
O4 0.0387(17) 0.0318(16) 0.0334(16) 0.0019(12) 0.0161(13) 0.0038(12)
O5 0.0462(18) 0.0338(17) 0.0268(15) 0.0033(12) 0.0155(13) 0.0027(13)
O9 0.0284(15) 0.065(2) 0.0169(13) 0.0015(13) 0.0051(11) 0.0103(14)
O8 0.065(2) 0.0444(19) 0.0243(15) -0.0003(14) 0.0150(15) 0.0196(16)
O7 0.0358(17) 0.068(2) 0.0200(14) 0.0011(14) 0.0077(12) 0.0192(15)
O6 0.0552(19) 0.0399(17) 0.0191(14) 0.0076(12) 0.0134(13) 0.0147(14)
O3 0.051(2) 0.0347(17) 0.058(2) -0.0056(15) 0.0365(17) 0.0009(15)
F3 0.103(3) 0.076(2) 0.0446(19) 0.0068(17) 0.0279(19) -0.015(2)
N3 0.043(2) 0.0324(19) 0.0230(17) 0.0037(14) 0.0135(15) 0.0055(15)
O1 0.065(3) 0.0356(19) 0.100(3) -0.001(2) 0.048(2) -0.0031(17)
O2 0.052(2) 0.0367(18) 0.068(2) -0.0013(17) 0.0243(18) 0.0015(16)
N4 0.0351(19) 0.044(2) 0.0131(15) 0.0014(14) 0.0071(13) 0.0110(15)
F1 0.070(2) 0.151(4) 0.0395(18) -0.011(2) 0.0265(17) -0.030(2)
N2 0.048(2) 0.032(2) 0.042(2) 0.0000(16) 0.0216(18) -0.0003(17)
N5 0.0319(18) 0.041(2) 0.0138(15) -0.0032(14) 0.0035(13) 0.0021(15)
C14 0.028(2) 0.034(2) 0.0196(18) -0.0014(16) 0.0030(15) 0.0035(16)
N6 0.0291(18) 0.054(2) 0.0186(16) 0.0037(15) 0.0027(14) 0.0109(16)
N1 0.063(3) 0.036(2) 0.045(2) 0.0063(18) 0.009(2) -0.005(2)
C10 0.034(2) 0.036(2) 0.0200(19) -0.0013(16) 0.0058(16) 0.0005(17)
C24 0.026(2) 0.039(2) 0.0180(18) -0.0011(16) 0.0051(15) 0.0026(16)
C19 0.027(2) 0.038(2) 0.0170(18) 0.0023(16) 0.0019(15) 0.0045(17)
F4 0.099(3) 0.091(3) 0.068(2) 0.004(2) 0.056(2) -0.014(2)
C23 0.027(2) 0.035(2) 0.0169(18) -0.0043(16) 0.0055(15) -0.0012(16)
C13 0.028(2) 0.037(2) 0.0179(18) -0.0025(16) 0.0016(15) 0.0028(17)
F2 0.066(2) 0.162(4) 0.059(2) -0.009(3) 0.0119(19) -0.032(3)
C18 0.030(2) 0.041(2) 0.0151(18) -0.0011(16) 0.0027(15) 0.0027(17)
C22 0.026(2) 0.033(2) 0.0195(19) -0.0022(16) 0.0056(15) 0.0003(16)
C8 0.039(2) 0.034(2) 0.025(2) -0.0078(17) 0.0114(18) 0.0013(18)
C7 0.039(2) 0.033(2) 0.025(2) -0.0036(17) 0.0114(18) 0.0015(18)
C6 0.050(3) 0.039(3) 0.033(2) -0.0004(19) 0.018(2) -0.001(2)
C9 0.038(2) 0.035(2) 0.026(2) -0.0047(17) 0.0127(17) -0.0032(18)
C25 0.026(2) 0.040(2) 0.0220(19) 0.0016(17) 0.0051(16) 0.0059(17)
C21 0.026(2) 0.032(2) 0.0192(18) -0.0014(15) 0.0034(15) 0.0010(16)
C15 0.032(2) 0.043(2) 0.0179(18) 0.0031(17) 0.0067(16) 0.0045(18)
C5 0.057(3) 0.036(3) 0.035(2) 0.0041(19) 0.009(2) 0.003(2)
C11 0.035(2) 0.033(2) 0.0173(18) -0.0045(16) 0.0087(16) 0.0022(17)
C26 0.031(2) 0.042(2) 0.0153(18) -0.0037(16) 0.0033(15) 0.0002(17)
C17 0.035(2) 0.039(2) 0.0215(19) -0.0036(17) 0.0050(17) 0.0071(18)
C12 0.041(2) 0.035(2) 0.026(2) -0.0011(17) 0.0149(18) -0.0025(18)
C4 0.055(3) 0.033(2) 0.023(2) 0.0003(17) 0.0101(19) 0.000(2)
C20 0.031(2) 0.039(2) 0.0167(19) -0.0015(16) 0.0051(16) -0.0019(17)
C62 0.056(3) 0.041(3) 0.029(2) 0.0017(19) 0.009(2) 0.006(2)
C35 0.039(3) 0.042(3) 0.038(2) 0.004(2) 0.016(2) 0.002(2)
C47 0.025(2) 0.060(3) 0.022(2) 0.0035(19) 0.0058(16) 0.0105(19)
C48 0.031(2) 0.062(3) 0.025(2) -0.001(2) 0.0009(18) 0.007(2)
C16 0.040(2) 0.037(2) 0.024(2) 0.0058(17) 0.0073(18) 0.0103(18)
C31 0.051(3) 0.047(3) 0.053(3) -0.011(2) 0.031(3) -0.011(2)
C39 0.050(3) 0.039(3) 0.024(2) 0.0055(18) 0.0113(19) 0.011(2)
C51 0.058(3) 0.042(3) 0.045(3) -0.006(2) 0.024(2) -0.008(2)
C40 0.051(3) 0.045(3) 0.026(2) 0.0044(19) 0.015(2) -0.002(2)
C2 0.060(3) 0.032(3) 0.048(3) 0.002(2) 0.009(2) 0.005(2)
C1 0.058(3) 0.035(3) 0.051(3) 0.008(2) 0.003(3) 0.004(2)
C36 0.043(3) 0.037(3) 0.051(3) 0.010(2) 0.013(2) 0.002(2)
C52 0.077(4) 0.042(3) 0.038(3) -0.006(2) 0.023(3) -0.010(3)
C50 0.032(2) 0.082(4) 0.036(3) 0.001(3) 0.002(2) 0.009(2)
C32 0.077(4) 0.046(3) 0.038(3) -0.001(2) 0.022(3) 0.005(3)
C42 0.093(4) 0.049(3) 0.025(2) 0.002(2) 0.017(3) 0.002(3)
C43 0.087(4) 0.049(3) 0.042(3) -0.004(2) 0.011(3) 0.027(3)
C56 0.068(4) 0.072(4) 0.039(3) -0.005(3) 0.025(3) -0.012(3)
C55 0.066(4) 0.071(4) 0.048(3) -0.008(3) 0.018(3) -0.018(3)
C53 0.076(4) 0.047(3) 0.055(3) -0.004(3) 0.039(3) -0.009(3)
C41 0.124(6) 0.045(3) 0.035(3) 0.007(2) 0.025(3) -0.005(3)
C49 0.046(3) 0.081(4) 0.052(3) 0.019(3) 0.002(3) 0.020(3)
C54 0.053(3) 0.048(3) 0.078(4) -0.004(3) 0.032(3) -0.013(3)
C38 0.080(5) 0.046(3) 0.081(5) -0.012(3) 0.007(4) -0.005(3)
C27 0.061(4) 0.049(3) 0.070(4) -0.004(3) 0.023(3) 0.005(3)
C34 0.081(4) 0.076(4) 0.050(3) -0.006(3) 0.037(3) 0.000(3)
C37 0.060(4) 0.058(4) 0.088(5) 0.023(3) 0.030(3) 0.005(3)
C44 0.111(7) 0.067(5) 0.062(5) -0.017(4) 0.014(5) 0.030(5)
C33 0.157(8) 0.105(6) 0.060(4) -0.038(4) 0.029(5) -0.072(6)
C28 0.067(4) 0.068(4) 0.084(5) 0.025(4) 0.031(4) 0.008(3)
C29 0.102(7) 0.135(9) 0.127(8) -0.038(7) 0.042(6) -0.057(6)
C45 0.129(12) 0.053(7) 0.102(8) -0.019(6) 0.034(9) 0.026(7)
C30 0.073(5) 0.093(6) 0.175(10) 0.035(6) 0.043(6) 0.015(5)
C46 0.130(10) 0.093(9) 0.078(8) -0.027(7) -0.005(8) 0.013(9)
C44A 0.113(8) 0.064(5) 0.062(5) -0.016(4) 0.015(5) 0.031(5)
C45A 0.131(13) 0.059(6) 0.096(9) -0.022(7) 0.023(10) 0.033(8)
C46A 0.138(12) 0.089(9) 0.061(7) -0.020(7) 0.011(8) 0.011(9)

loop_
_atom_type_symbol
_atom_type_description
_atom_type_scat_dispersion_real
_atom_type_scat_dispersion_imag
_atom_type_scat_source
C C 0.0181 0.0091 'International Tables Vol C Tables 4.2.6.8 and 6.1.1.4'
H H 0.0000 0.0000 'International Tables Vol C Tables 4.2.6.8 and 6.1.1.4'
Cl Cl 0.3639 0.7018 'International Tables Vol C Tables 4.2.6.8 and 6.1.1.4'
F F 0.0727 0.0534 'International Tables Vol C Tables 4.2.6.8 and 6.1.1.4'
I I -0.3257 6.8362 'International Tables Vol C Tables 4.2.6.8 and 6.1.1.4'
N N 0.0311 0.0180 'International Tables Vol C Tables 4.2.6.8 and 6.1.1.4'
O O 0.0492 0.0322 'International Tables Vol C Tables 4.2.6.8 and 6.1.1.4'
Se Se -0.7943 1.1372 'International Tables Vol C Tables 4.2.6.8 and 6.1.1.4'

loop_
_geom_angle_atom_site_label_1
_geom_angle_atom_site_label_2
_geom_angle_atom_site_label_3
_geom_angle
_geom_angle_site_symmetry_1
_geom_angle_site_symmetry_3
_geom_angle_publ_flag
N5 Se1 N6 94.72(15) . . ?
C10 O4 C35 116.4(3) . . ?
C24 O9 C47 117.3(3) . . ?
C17 O8 C43 118.8(4) . . ?
C15 O6 C39 118.3(3) . . ?
C8 O3 C31 118.4(4) . . ?
C13 N3 H3 117.2 . . ?
C13 N3 C11 125.6(4) . . ?
C11 N3 H3 117.2 . . ?
C62 O2 C27 117.2(4) . . ?
C18 N4 H4 118.1 . . ?
C20 N4 H4 118.1 . . ?
C20 N4 C18 123.7(3) . . ?
C6 N2 H2 116.3 . . ?
C6 N2 C4 127.4(4) . . ?
C4 N2 H2 116.3 . . ?
C21 N5 Se1 105.9(3) . . ?
C19 C14 C13 114.9(4) . . ?
C19 C14 C15 117.6(4) . . ?
C15 C14 C13 127.4(4) . . ?
C26 N6 Se1 105.8(3) . . ?
C1 N1 C5 118.1(5) . . ?
O4 C10 C9 122.7(4) . . ?
O4 C10 C11 116.2(4) . . ?
C9 C10 C11 121.1(4) . . ?
O9 C24 C23 114.6(3) . . ?
C25 C24 O9 123.0(4) . . ?
C25 C24 C23 122.3(4) . . ?
C14 C19 H19 118.8 . . ?
C18 C19 C14 122.3(4) . . ?
C18 C19 H19 118.8 . . ?
C24 C23 C20 126.8(4) . . ?
C22 C23 C24 118.6(3) . . ?
C22 C23 C20 114.6(3) . . ?
O5 C13 N3 123.6(4) . . ?
O5 C13 C14 119.4(4) . . ?
N3 C13 C14 116.8(4) . . ?
C19 C18 N4 121.9(4) . . ?
C17 C18 N4 119.2(4) . . ?
C17 C18 C19 118.8(4) . . ?
C23 C22 H22 119.4 . . ?
C23 C22 C21 121.2(4) . . ?
C21 C22 H22 119.4 . . ?
O3 C8 C7 116.7(4) . . ?
O3 C8 C9 122.3(4) . . ?
C9 C8 C7 121.0(4) . . ?
C8 C7 C6 126.8(4) . . ?
C12 C7 C8 117.7(4) . . ?
C12 C7 C6 115.5(4) . . ?
O1 C6 N2 121.4(4) . . ?
O1 C6 C7 120.6(4) . . ?
N2 C6 C7 118.0(4) . . ?
C10 C9 H9 120.2 . . ?
C8 C9 C10 119.7(4) . . ?
C8 C9 H9 120.2 . . ?
C24 C25 H25 120.6 . . ?
C24 C25 C26 118.7(4) . . ?
C26 C25 H25 120.6 . . ?
N5 C21 C22 123.8(4) . . ?
N5 C21 C26 116.7(3) . . ?
C22 C21 C26 119.5(4) . . ?
O6 C15 C14 116.0(4) . . ?
O6 C15 C16 123.4(4) . . ?
C16 C15 C14 120.6(4) . . ?
N1 C5 H5 118.4 . . ?
N1 C5 C4 123.3(5) . . ?
C4 C5 H5 118.4 . . ?
C10 C11 N3 118.0(4) . . ?
C12 C11 N3 124.0(4) . . ?
C12 C11 C10 118.0(4) . . ?
N6 C26 C25 123.5(4) . . ?
N6 C26 C21 116.9(4) . . ?
C25 C26 C21 119.6(4) . . ?
O8 C17 C18 115.7(4) . . ?
O8 C17 C16 123.8(4) . . ?
C18 C17 C16 120.5(4) . . ?
C7 C12 H12 118.7 . . ?
C11 C12 C7 122.5(4) . . ?
C11 C12 H12 118.7 . . ?
N2 C4 C62 117.6(4) . . ?
C5 C4 N2 124.7(5) . . ?
C5 C4 C62 117.7(4) . . ?
O7 C20 N4 122.9(4) . . ?
O7 C20 C23 119.1(4) . . ?
N4 C20 C23 118.0(4) . . ?
O2 C62 C4 115.9(4) . . ?
O2 C62 C2 125.7(5) . . ?
C2 C62 C4 118.3(5) . . ?
O4 C35 H35A 109.7 . . ?
O4 C35 H35B 109.7 . . ?
O4 C35 C36 110.0(4) . . ?
H35A C35 H35B 108.2 . . ?
C36 C35 H35A 109.7 . . ?
C36 C35 H35B 109.7 . . ?
O9 C47 H47A 110.0 . . ?
O9 C47 H47B 110.0 . . ?
O9 C47 C48 108.4(3) . . ?
H47A C47 H47B 108.4 . . ?
C48 C47 H47A 110.0 . . ?
C48 C47 H47B 110.0 . . ?
C47 C48 H48 108.5 . . ?
C47 C48 C50 108.0(4) . . ?
C50 C48 H48 108.5 . . ?
C49 C48 C47 111.4(4) . . ?
C49 C48 H48 108.5 . . ?
C49 C48 C50 112.0(4) . . ?
C15 C16 C17 119.8(4) . . ?
C15 C16 H16 120.1 . . ?
C17 C16 H16 120.1 . . ?
O3 C31 H31A 109.8 . . ?
O3 C31 H31B 109.8 . . ?
O3 C31 C32 109.2(4) . . ?
H31A C31 H31B 108.3 . . ?
C32 C31 H31A 109.8 . . ?
C32 C31 H31B 109.8 . . ?
O6 C39 H39A 110.2 . . ?
O6 C39 H39B 110.2 . . ?
O6 C39 C40 107.5(4) . . ?
H39A C39 H39B 108.5 . . ?
C40 C39 H39A 110.2 . . ?
C40 C39 H39B 110.2 . . ?
C52 C51 I1 124.3(4) . . ?
C52 C51 C56 115.0(5) . . ?
C56 C51 I1 120.6(4) . . ?
C39 C40 H40 108.1 . . ?
C42 C40 C39 112.0(4) . . ?
C42 C40 H40 108.1 . . ?
C41 C40 C39 108.9(4) . . ?
C41 C40 H40 108.1 . . ?
C41 C40 C42 111.5(4) . . ?
C62 C2 H2A 120.3 . . ?
C1 C2 C62 119.3(5) . . ?
C1 C2 H2A 120.3 . . ?
N1 C1 C2 123.3(5) . . ?
N1 C1 H1 118.4 . . ?
C2 C1 H1 118.4 . . ?
C35 C36 H36 108.4 . . ?
C35 C36 C37 107.5(4) . . ?
C38 C36 C35 111.6(5) . . ?
C38 C36 H36 108.4 . . ?
C38 C36 C37 112.5(5) . . ?
C37 C36 H36 108.4 . . ?
F3 C52 C51 118.8(6) . . ?
F3 C52 C53 118.2(5) . . ?
C51 C52 C53 122.9(6) . . ?
C48 C50 H50A 109.5 . . ?
C48 C50 H50B 109.5 . . ?
C48 C50 H50C 109.5 . . ?
H50A C50 H50B 109.5 . . ?
H50A C50 H50C 109.5 . . ?
H50B C50 H50C 109.5 . . ?
C31 C32 H32 108.3 . . ?
C31 C32 C34 108.0(5) . . ?
C31 C32 C33 112.6(6) . . ?
C34 C32 H32 108.3 . . ?
C33 C32 H32 108.3 . . ?
C33 C32 C34 111.2(5) . . ?
C40 C42 H42A 109.5 . . ?
C40 C42 H42B 109.5 . . ?
C40 C42 H42C 109.5 . . ?
H42A C42 H42B 109.5 . . ?
H42A C42 H42C 109.5 . . ?
H42B C42 H42C 109.5 . . ?
O8 C43 H43A 110.4 . . ?
O8 C43 H43B 110.4 . . ?
O8 C43 H43C 127(7) . . ?
O8 C43 H43D 106(10) . . ?
O8 C43 C44 106.5(7) . . ?
O8 C43 C44A 108.1(8) . . ?
H43A C43 H43B 108.6 . . ?
H43C C43 H43D 93(10) . . ?
C44 C43 H43A 110.4 . . ?
C44 C43 H43B 110.4 . . ?
C44A C43 H43C 113(7) . . ?
C44A C43 H43D 106(10) . . ?
F1 C56 C51 118.6(5) . . ?
F1 C56 C55 119.1(5) . . ?
C55 C56 C51 122.4(5) . . ?
F2 C55 C56 118.7(5) . . ?
F2 C55 C54 120.0(6) . . ?
C56 C55 C54 121.3(6) . . ?
F4 C53 C52 117.7(6) . . ?
F4 C53 C54 121.3(6) . . ?
C52 C53 C54 121.1(5) . . ?
C40 C41 H41A 109.5 . . ?
C40 C41 H41B 109.5 . . ?
C40 C41 H41C 109.5 . . ?
H41A C41 H41B 109.5 . . ?
H41A C41 H41C 109.5 . . ?
H41B C41 H41C 109.5 . . ?
C48 C49 H49A 109.5 . . ?
C48 C49 H49B 109.5 . . ?
C48 C49 H49C 109.5 . . ?
H49A C49 H49B 109.5 . . ?
H49A C49 H49C 109.5 . . ?
H49B C49 H49C 109.5 . . ?
C55 C54 I2 121.4(5) . . ?
C55 C54 C53 117.2(6) . . ?
C53 C54 I2 121.3(4) . . ?
C36 C38 H38A 109.5 . . ?
C36 C38 H38B 109.5 . . ?
C36 C38 H38C 109.5 . . ?
H38A C38 H38B 109.5 . . ?
H38A C38 H38C 109.5 . . ?
H38B C38 H38C 109.5 . . ?
O2 C27 H27A 109.7 . . ?
O2 C27 H27B 109.7 . . ?
O2 C27 C28 109.7(5) . . ?
H27A C27 H27B 108.2 . . ?
C28 C27 H27A 109.7 . . ?
C28 C27 H27B 109.7 . . ?
C32 C34 H34A 109.5 . . ?
C32 C34 H34B 109.5 . . ?
C32 C34 H34C 109.5 . . ?
H34A C34 H34B 109.5 . . ?
H34A C34 H34C 109.5 . . ?
H34B C34 H34C 109.5 . . ?
C36 C37 H37A 109.5 . . ?
C36 C37 H37B 109.5 . . ?
C36 C37 H37C 109.5 . . ?
H37A C37 H37B 109.5 . . ?
H37A C37 H37C 109.5 . . ?
H37B C37 H37C 109.5 . . ?
C43 C44 H44 104.0 . . ?
C43 C44 C45 106.5(12) . . ?
C45 C44 H44 104.0 . . ?
C46 C44 C43 114.0(12) . . ?
C46 C44 H44 104.0 . . ?
C46 C44 C45 122.5(16) . . ?
C32 C33 H33A 109.5 . . ?
C32 C33 H33B 109.5 . . ?
C32 C33 H33C 109.5 . . ?
H33A C33 H33B 109.5 . . ?
H33A C33 H33C 109.5 . . ?
H33B C33 H33C 109.5 . . ?
C27 C28 H28 108.3 . . ?
C27 C28 C29 111.1(6) . . ?
C27 C28 C30 108.6(6) . . ?
C29 C28 H28 108.3 . . ?
C29 C28 C30 112.1(8) . . ?
C30 C28 H28 108.3 . . ?
C28 C29 H29A 109.5 . . ?
C28 C29 H29B 109.5 . . ?
C28 C29 H29C 109.5 . . ?
H29A C29 H29B 109.5 . . ?
H29A C29 H29C 109.5 . . ?
H29B C29 H29C 109.5 . . ?
C44 C45 H45A 109.5 . . ?
C44 C45 H45B 109.5 . . ?
C44 C45 H45C 109.5 . . ?
H45A C45 H45B 109.5 . . ?
H45A C45 H45C 109.5 . . ?
H45B C45 H45C 109.5 . . ?
C28 C30 H30A 109.5 . . ?
C28 C30 H30B 109.5 . . ?
C28 C30 H30C 109.5 . . ?
H30A C30 H30B 109.5 . . ?
H30A C30 H30C 109.5 . . ?
H30B C30 H30C 109.5 . . ?
C44 C46 H46A 109.5 . . ?
C44 C46 H46B 109.5 . . ?
C44 C46 H46C 109.5 . . ?
H46A C46 H46B 109.5 . . ?
H46A C46 H46C 109.5 . . ?
H46B C46 H46C 109.5 . . ?
C43 C44A H44A 112.7 . . ?
C43 C44A C45A 100.4(14) . . ?
C45A C44A H44A 112.7 . . ?
C46A C44A C43 110.8(13) . . ?
C46A C44A H44A 112.7 . . ?
C46A C44A C45A 106.6(16) . . ?
C44A C45A H45D 109.5 . . ?
C44A C45A H45E 109.5 . . ?
C44A C45A H45F 109.5 . . ?
H45D C45A H45E 109.5 . . ?
H45D C45A H45F 109.5 . . ?
H45E C45A H45F 109.5 . . ?
C44A C46A H46D 109.5 . . ?
C44A C46A H46E 109.5 . . ?
C44A C46A H46F 109.5 . . ?
H46D C46A H46E 109.5 . . ?
H46D C46A H46F 109.5 . . ?
H46E C46A H46F 109.5 . . ?

loop_
_geom_bond_atom_site_label_1
_geom_bond_atom_site_label_2
_geom_bond_distance
_geom_bond_site_symmetry_2
_geom_bond_publ_flag
I1 C51 2.090(6) . ?
I2 C54 2.062(6) . ?
Se1 N5 1.795(3) . ?
Se1 N6 1.800(3) . ?
O4 C10 1.372(5) . ?
O4 C35 1.443(5) . ?
O5 C13 1.226(5) . ?
O9 C24 1.367(5) . ?
O9 C47 1.449(5) . ?
O8 C17 1.369(5) . ?
O8 C43 1.429(7) . ?
O7 C20 1.230(5) . ?
O6 C15 1.368(5) . ?
O6 C39 1.432(5) . ?
O3 C8 1.376(5) . ?
O3 C31 1.441(6) . ?
F3 C52 1.349(7) . ?
N3 H3 0.8800 . ?
N3 C13 1.357(5) . ?
N3 C11 1.420(5) . ?
O1 C6 1.230(6) . ?
O2 C62 1.349(6) . ?
O2 C27 1.456(7) . ?
N4 H4 0.8800 . ?
N4 C18 1.428(5) . ?
N4 C20 1.336(5) . ?
F1 C56 1.342(6) . ?
N2 H2 0.8800 . ?
N2 C6 1.358(6) . ?
N2 C4 1.396(6) . ?
N5 C21 1.336(5) . ?
C14 C19 1.388(5) . ?
C14 C13 1.502(6) . ?
C14 C15 1.409(6) . ?
N6 C26 1.330(5) . ?
N1 C5 1.343(6) . ?
N1 C1 1.324(7) . ?
C10 C9 1.386(6) . ?
C10 C11 1.405(6) . ?
C24 C23 1.459(6) . ?
C24 C25 1.363(6) . ?
C19 H19 0.9500 . ?
C19 C18 1.384(6) . ?
F4 C53 1.331(6) . ?
C23 C22 1.363(6) . ?
C23 C20 1.514(5) . ?
F2 C55 1.341(7) . ?
C18 C17 1.380(6) . ?
C22 H22 0.9500 . ?
C22 C21 1.408(5) . ?
C8 C7 1.406(6) . ?
C8 C9 1.384(6) . ?
C7 C6 1.482(6) . ?
C7 C12 1.398(6) . ?
C9 H9 0.9500 . ?
C25 H25 0.9500 . ?
C25 C26 1.424(6) . ?
C21 C26 1.443(6) . ?
C15 C16 1.379(6) . ?
C5 H5 0.9500 . ?
C5 C4 1.379(7) . ?
C11 C12 1.382(6) . ?
C17 C16 1.397(6) . ?
C12 H12 0.9500 . ?
C4 C62 1.411(7) . ?
C62 C2 1.383(7) . ?
C35 H35A 0.9900 . ?
C35 H35B 0.9900 . ?
C35 C36 1.507(7) . ?
C47 H47A 0.9900 . ?
C47 H47B 0.9900 . ?
C47 C48 1.520(6) . ?
C48 H48 1.0000 . ?
C48 C50 1.527(7) . ?
C48 C49 1.508(8) . ?
C16 H16 0.9500 . ?
C31 H31A 0.9900 . ?
C31 H31B 0.9900 . ?
C31 C32 1.489(7) . ?
C39 H39A 0.9900 . ?
C39 H39B 0.9900 . ?
C39 C40 1.524(6) . ?
C51 C52 1.365(7) . ?
C51 C56 1.417(8) . ?
C40 H40 1.0000 . ?
C40 C42 1.512(7) . ?
C40 C41 1.506(7) . ?
C2 H2A 0.9500 . ?
C2 C1 1.371(8) . ?
C1 H1 0.9500 . ?
C36 H36 1.0000 . ?
C36 C38 1.498(8) . ?
C36 C37 1.545(7) . ?
C52 C53 1.379(9) . ?
C50 H50A 0.9800 . ?
C50 H50B 0.9800 . ?
C50 H50C 0.9800 . ?
C32 H32 1.0000 . ?
C32 C34 1.507(8) . ?
C32 C33 1.495(9) . ?
C42 H42A 0.9800 . ?
C42 H42B 0.9800 . ?
C42 H42C 0.9800 . ?
C43 H43A 0.9900 . ?
C43 H43B 0.9900 . ?
C43 H43C 1.15(15) . ?
C43 H43D 0.89(15) . ?
C43 C44 1.522(12) . ?
C43 C44A 1.545(14) . ?
C56 C55 1.365(9) . ?
C55 C54 1.372(8) . ?
C53 C54 1.388(9) . ?
C41 H41A 0.9800 . ?
C41 H41B 0.9800 . ?
C41 H41C 0.9800 . ?
C49 H49A 0.9800 . ?
C49 H49B 0.9800 . ?
C49 H49C 0.9800 . ?
C38 H38A 0.9800 . ?
C38 H38B 0.9800 . ?
C38 H38C 0.9800 . ?
C27 H27A 0.9900 . ?
C27 H27B 0.9900 . ?
C27 C28 1.495(9) . ?
C34 H34A 0.9800 . ?
C34 H34B 0.9800 . ?
C34 H34C 0.9800 . ?
C37 H37A 0.9800 . ?
C37 H37B 0.9800 . ?
C37 H37C 0.9800 . ?
C44 H44 1.0000 . ?
C44 C45 1.597(16) . ?
C44 C46 1.495(18) . ?
C33 H33A 0.9800 . ?
C33 H33B 0.9800 . ?
C33 H33C 0.9800 . ?
C28 H28 1.0000 . ?
C28 C29 1.497(12) . ?
C28 C30 1.546(10) . ?
C29 H29A 0.9800 . ?
C29 H29B 0.9800 . ?
C29 H29C 0.9800 . ?
C45 H45A 0.9800 . ?
C45 H45B 0.9800 . ?
C45 H45C 0.9800 . ?
C30 H30A 0.9800 . ?
C30 H30B 0.9800 . ?
C30 H30C 0.9800 . ?
C46 H46A 0.9800 . ?
C46 H46B 0.9800 . ?
C46 H46C 0.9800 . ?
C44A H44A 1.0000 . ?
C44A C45A 1.638(19) . ?
C44A C46A 1.524(19) . ?
C45A H45D 0.9800 . ?
C45A H45E 0.9800 . ?
C45A H45F 0.9800 . ?
C46A H46D 0.9800 . ?
C46A H46E 0.9800 . ?
C46A H46F 0.9800 . ?

loop_
_geom_torsion_atom_site_label_1
_geom_torsion_atom_site_label_2
_geom_torsion_atom_site_label_3
_geom_torsion_atom_site_label_4
_geom_torsion
_geom_torsion_site_symmetry_1
_geom_torsion_site_symmetry_2
_geom_torsion_site_symmetry_3
_geom_torsion_site_symmetry_4
_geom_torsion_publ_flag
I1 C51 C52 F3 -4.3(7) . . . . ?
I1 C51 C52 C53 175.4(4) . . . . ?
I1 C51 C56 F1 3.4(8) . . . . ?
I1 C51 C56 C55 -176.4(5) . . . . ?
Se1 N5 C21 C22 179.8(3) . . . . ?
Se1 N5 C21 C26 0.8(5) . . . . ?
Se1 N6 C26 C25 179.9(4) . . . . ?
Se1 N6 C26 C21 1.2(5) . . . . ?
O4 C10 C9 C8 -178.0(4) . . . . ?
O4 C10 C11 N3 -5.1(5) . . . . ?
O4 C10 C11 C12 176.3(4) . . . . ?
O4 C35 C36 C38 60.8(6) . . . . ?
O4 C35 C36 C37 -175.3(4) . . . . ?
O9 C24 C23 C22 -179.0(4) . . . . ?
O9 C24 C23 C20 1.0(6) . . . . ?
O9 C24 C25 C26 -179.7(4) . . . . ?
O9 C47 C48 C50 172.2(4) . . . . ?
O9 C47 C48 C49 -64.4(5) . . . . ?
O8 C17 C16 C15 177.6(4) . . . . ?
O8 C43 C44 C45 -162.3(16) . . . . ?
O8 C43 C44 C46 59.6(17) . . . . ?
O8 C43 C44A C45A 159.8(15) . . . . ?
O8 C43 C44A C46A 47.4(16) . . . . ?
O6 C15 C16 C17 -175.0(4) . . . . ?
O6 C39 C40 C42 59.8(6) . . . . ?
O6 C39 C40 C41 -176.3(5) . . . . ?
O3 C8 C7 C6 -3.8(7) . . . . ?
O3 C8 C7 C12 179.4(4) . . . . ?
O3 C8 C9 C10 179.3(4) . . . . ?
O3 C31 C32 C34 -179.2(5) . . . . ?
O3 C31 C32 C33 57.7(7) . . . . ?
F3 C52 C53 F4 0.7(8) . . . . ?
F3 C52 C53 C54 -179.0(5) . . . . ?
N3 C11 C12 C7 -176.4(4) . . . . ?
O2 C62 C2 C1 178.8(5) . . . . ?
O2 C27 C28 C29 56.0(9) . . . . ?
O2 C27 C28 C30 179.7(6) . . . . ?
N4 C18 C17 O8 -4.1(6) . . . . ?
N4 C18 C17 C16 175.7(4) . . . . ?
F1 C56 C55 F2 0.6(10) . . . . ?
F1 C56 C55 C54 -179.4(6) . . . . ?
N2 C4 C62 O2 2.4(6) . . . . ?
N2 C4 C62 C2 -179.1(4) . . . . ?
N5 Se1 N6 C26 -0.7(3) . . . . ?
N5 C21 C26 N6 -1.4(6) . . . . ?
N5 C21 C26 C25 179.9(4) . . . . ?
C14 C19 C18 N4 -173.1(4) . . . . ?
C14 C19 C18 C17 5.4(6) . . . . ?
C14 C15 C16 C17 4.9(7) . . . . ?
N6 Se1 N5 C21 0.0(3) . . . . ?
N1 C5 C4 N2 179.1(4) . . . . ?
N1 C5 C4 C62 0.0(7) . . . . ?
C10 O4 C35 C36 175.9(4) . . . . ?
C10 C11 C12 C7 2.0(6) . . . . ?
C24 O9 C47 C48 179.3(4) . . . . ?
C24 C23 C22 C21 -0.7(6) . . . . ?
C24 C23 C20 O7 -164.1(4) . . . . ?
C24 C23 C20 N4 17.8(6) . . . . ?
C24 C25 C26 N6 179.1(4) . . . . ?
C24 C25 C26 C21 -2.3(6) . . . . ?
C19 C14 C13 O5 23.2(6) . . . . ?
C19 C14 C13 N3 -153.1(4) . . . . ?
C19 C14 C15 O6 177.4(4) . . . . ?
C19 C14 C15 C16 -2.4(6) . . . . ?
C19 C18 C17 O8 177.4(4) . . . . ?
C19 C18 C17 C16 -2.9(7) . . . . ?
F4 C53 C54 I2 1.1(8) . . . . ?
F4 C53 C54 C55 -179.7(6) . . . . ?
C23 C24 C25 C26 2.4(7) . . . . ?
C23 C22 C21 N5 -178.3(4) . . . . ?
C23 C22 C21 C26 0.7(6) . . . . ?
C13 N3 C11 C10 -161.8(4) . . . . ?
C13 N3 C11 C12 16.7(7) . . . . ?
C13 C14 C19 C18 176.2(4) . . . . ?
C13 C14 C15 O6 -1.4(6) . . . . ?
C13 C14 C15 C16 178.8(4) . . . . ?
F2 C55 C54 I2 -1.5(9) . . . . ?
F2 C55 C54 C53 179.2(6) . . . . ?
C18 N4 C20 O7 -3.6(7) . . . . ?
C18 N4 C20 C23 174.4(4) . . . . ?
C18 C17 C16 C15 -2.2(7) . . . . ?
C22 C23 C20 O7 15.8(6) . . . . ?
C22 C23 C20 N4 -162.3(4) . . . . ?
C22 C21 C26 N6 179.5(4) . . . . ?
C22 C21 C26 C25 0.8(6) . . . . ?
C8 O3 C31 C32 -158.6(5) . . . . ?
C8 C7 C6 O1 -164.3(5) . . . . ?
C8 C7 C6 N2 17.9(7) . . . . ?
C8 C7 C12 C11 0.9(7) . . . . ?
C7 C8 C9 C10 1.5(7) . . . . ?
C6 N2 C4 C5 6.7(8) . . . . ?
C6 N2 C4 C62 -174.3(4) . . . . ?
C6 C7 C12 C11 -176.2(4) . . . . ?
C9 C10 C11 N3 175.2(4) . . . . ?
C9 C10 C11 C12 -3.3(6) . . . . ?
C9 C8 C7 C6 174.1(4) . . . . ?
C9 C8 C7 C12 -2.7(6) . . . . ?
C25 C24 C23 C22 -0.9(6) . . . . ?
C25 C24 C23 C20 179.1(4) . . . . ?
C15 O6 C39 C40 172.4(4) . . . . ?
C15 C14 C19 C18 -2.8(6) . . . . ?
C15 C14 C13 O5 -158.0(4) . . . . ?
C15 C14 C13 N3 25.7(6) . . . . ?
C5 N1 C1 C2 0.9(8) . . . . ?
C5 C4 C62 O2 -178.6(4) . . . . ?
C5 C4 C62 C2 0.0(7) . . . . ?
C11 N3 C13 O5 -7.9(7) . . . . ?
C11 N3 C13 C14 168.2(4) . . . . ?
C11 C10 C9 C8 1.6(6) . . . . ?
C17 O8 C43 C44 -156.9(10) . . . . ?
C17 O8 C43 C44A -177.4(10) . . . . ?
C12 C7 C6 O1 12.5(7) . . . . ?
C12 C7 C6 N2 -165.3(4) . . . . ?
C4 N2 C6 O1 3.4(8) . . . . ?
C4 N2 C6 C7 -178.7(4) . . . . ?
C4 C62 C2 C1 0.4(7) . . . . ?
C20 N4 C18 C19 41.0(6) . . . . ?
C20 N4 C18 C17 -137.5(4) . . . . ?
C20 C23 C22 C21 179.3(4) . . . . ?
C62 O2 C27 C28 -166.6(5) . . . . ?
C62 C2 C1 N1 -0.9(8) . . . . ?
C35 O4 C10 C9 1.8(6) . . . . ?
C35 O4 C10 C11 -177.8(4) . . . . ?
C47 O9 C24 C23 174.7(4) . . . . ?
C47 O9 C24 C25 -3.4(6) . . . . ?
C31 O3 C8 C7 163.9(4) . . . . ?
C31 O3 C8 C9 -14.0(7) . . . . ?
C39 O6 C15 C14 178.0(4) . . . . ?
C39 O6 C15 C16 -2.2(6) . . . . ?
C51 C52 C53 F4 -179.0(5) . . . . ?
C51 C52 C53 C54 1.3(9) . . . . ?
C51 C56 C55 F2 -179.6(6) . . . . ?
C51 C56 C55 C54 0.4(11) . . . . ?
C1 N1 C5 C4 -0.5(7) . . . . ?
C52 C51 C56 F1 -179.4(6) . . . . ?
C52 C51 C56 C55 0.8(9) . . . . ?
C52 C53 C54 I2 -179.3(4) . . . . ?
C52 C53 C54 C55 0.0(9) . . . . ?
C43 O8 C17 C18 171.0(5) . . . . ?
C43 O8 C17 C16 -8.8(7) . . . . ?
C56 C51 C52 F3 178.7(5) . . . . ?
C56 C51 C52 C53 -1.7(8) . . . . ?
C56 C55 C54 I2 178.4(5) . . . . ?
C56 C55 C54 C53 -0.8(10) . . . . ?
C27 O2 C62 C4 169.2(4) . . . . ?
C27 O2 C62 C2 -9.2(7) . . . . ?

loop_
_smtbx_masks_void_nr
_smtbx_masks_void_average_x
_smtbx_masks_void_average_y
_smtbx_masks_void_average_z
_smtbx_masks_void_volume
_smtbx_masks_void_count_electrons
_smtbx_masks_void_content
1 0.250 0.250 -0.962 911.2 352.0 '8.25 CH2Cl2'
2 -0.250 0.750 -0.603 911.2 352.0 '8.25 CH2Cl2'
3 0.155 0.700 0.253 23.1 0.0 ?
4 0.155 0.800 0.753 23.1 0.0 ?
5 0.345 0.700 0.747 23.1 0.0 ?
6 0.345 0.800 0.247 23.1 0.0 ?
7 0.655 0.200 0.753 23.1 0.0 ?
8 0.655 0.300 0.253 23.1 0.0 ?
9 0.845 0.200 0.247 23.1 0.0 ?
10 0.845 0.300 0.747 23.1 0.0 ?
